data_7213590
loop_
_publ_author_name
'Deringer, Volker L.'
'Pan, Fangfang'
'George, Janine'
'M\"uller, Paul'
'Dronskowski, Richard'
'Englert, Ulli'

_publ_section_title
;
 Intermolecular contacts in bromomalonic aldehyde---intuition, experiment,
 and theory
;
_journal_issue 2
_journal_name_full CrystEngComm
_journal_page_first 135
_journal_paper_doi 10.1039/c3ce41779d
_journal_volume 16
_journal_year 2014
_chemical_formula_moiety 'C3 H3 Br O2'
_chemical_formula_sum 'C3 H3 Br O2'
_chemical_formula_weight 150.96
_chemical_name_systematic
; 
 ? 
;
_space_group_IT_number 36
_symmetry_cell_setting orthorhombic
_symmetry_space_group_name_Hall 'C 2c -2'
_symmetry_space_group_name_H-M 'C m c 21'
_atom_sites_solution_hydrogens geom
_atom_sites_solution_primary direct
_atom_sites_solution_secondary difmap
_audit_creation_method SHELXL-97
_cell_angle_alpha 90.00
_cell_angle_beta 90.00
_cell_angle_gamma 90.00
_cell_formula_units_Z 4
_cell_length_a 6.3090(6)
_cell_length_b 10.7274(9)
_cell_length_c 6.3907(6)
_cell_measurement_reflns_used 4150
_cell_measurement_temperature 100(2)
_cell_measurement_theta_max 35.0864
_cell_measurement_theta_min 3.7467
_cell_volume 432.52(7)
_computing_cell_refinement SMART
_computing_data_collection 'SMART (Bruker, 2001)'
_computing_data_reduction 'SAINT (Bruker, 1999)'
_computing_molecular_graphics 'PLATON (Spek, 2003)'
_computing_publication_material 'SHELXL-97 (Sheldrick, 2008)'
_computing_structure_refinement 'SHELXL-97 (Sheldrick, 2008)'
_computing_structure_solution 'SHELXS-97 (Sheldrick, 2008)'
_diffrn_ambient_temperature 100(2)
_diffrn_measured_fraction_theta_full 0.993
_diffrn_measured_fraction_theta_max 0.993
_diffrn_measurement_device_type 'SMART CCD area detecotr'
_diffrn_measurement_method 'omea scans'
_diffrn_radiation_monochromator 'Multilayer optics'
_diffrn_radiation_source 'Incoatec microsource'
_diffrn_radiation_type MoK\a
_diffrn_radiation_wavelength 0.71073
_diffrn_reflns_av_R_equivalents 0.0598
_diffrn_reflns_av_sigmaI/netI 0.0521
_diffrn_reflns_limit_h_max 11
_diffrn_reflns_limit_h_min -13
_diffrn_reflns_limit_k_max 19
_diffrn_reflns_limit_k_min -22
_diffrn_reflns_limit_l_max 13
_diffrn_reflns_limit_l_min -13
_diffrn_reflns_number 11164
_diffrn_reflns_theta_full 49.25
_diffrn_reflns_theta_max 49.25
_diffrn_reflns_theta_min 3.75
_exptl_absorpt_coefficient_mu 9.342
_exptl_absorpt_correction_T_max 0.4552
_exptl_absorpt_correction_T_min 0.2444
_exptl_absorpt_correction_type multi-scan
_exptl_absorpt_process_details SADABS
_exptl_crystal_colour colorless
_exptl_crystal_density_diffrn 2.318
_exptl_crystal_density_method 'not measured'
_exptl_crystal_description block
_exptl_crystal_F_000 288
_exptl_crystal_size_max 0.21
_exptl_crystal_size_mid 0.16
_exptl_crystal_size_min 0.10
_refine_diff_density_max 1.663
_refine_diff_density_min -1.079
_refine_diff_density_rms 0.162
_refine_ls_abs_structure_details 'Flack H D (1983), Acta Cryst. A39, 876-881'
_refine_ls_abs_structure_Flack 0.020(15)
_refine_ls_extinction_method none
_refine_ls_goodness_of_fit_ref 0.999
_refine_ls_hydrogen_treatment constr
_refine_ls_matrix_type full
_refine_ls_number_parameters 37
_refine_ls_number_reflns 2252
_refine_ls_number_restraints 1
_refine_ls_restrained_S_all 0.999
_refine_ls_R_factor_all 0.0526
_refine_ls_R_factor_gt 0.0384
_refine_ls_shift/su_max 0.000
_refine_ls_shift/su_mean 0.000
_refine_ls_structure_factor_coef Fsqd
_refine_ls_weighting_details 'calc w=1/[\s^2^(Fo^2^)+(0.0400P)^2^+0.0000P] where P=(Fo^2^+2Fc^2^)/3'
_refine_ls_weighting_scheme calc
_refine_ls_wR_factor_gt 0.0792
_refine_ls_wR_factor_ref 0.0830
_reflns_number_gt 1770
_reflns_number_total 2252
_reflns_threshold_expression >2sigma(I)
_cod_data_source_file c3ce41779d.txt
_cod_data_source_block 100K
_cod_depositor_comments
;
The following automatic conversions were performed:

'_symmetry_cell_setting' value 'Orthorhombic' changed to
'orthorhombic' according to
/usr/data/users/saulius/automatic-downloads/current/RSC/lib/dictionaries/cif_core.dic
dictionary named 'cif_core.dic' version 2.4.2 from
2011-04-26.

'_exptl_absorpt_correction_type' value 'Multi-scan'
changed to 'multi-scan' according to
/usr/data/users/saulius/automatic-downloads/current/RSC/lib/dictionaries/cif_core.dic
dictionary named 'cif_core.dic' version 2.4.2 from 2011-04-26.

Automatic conversion script
Id: cif_fix_values 2281 2013-09-26 08:29:07Z andrius 
;
_cod_database_code 7213590

loop_
_symmetry_equiv_pos_as_xyz
'x, y, z'
'-x, -y, z+1/2'
'-x, y, z'
'x, -y, z+1/2'
'x+1/2, y+1/2, z'
'-x+1/2, -y+1/2, z+1/2'
'-x+1/2, y+1/2, z'
'x+1/2, -y+1/2, z+1/2'

loop_
_atom_site_label
_atom_site_type_symbol
_atom_site_fract_x
_atom_site_fract_y
_atom_site_fract_z
_atom_site_U_iso_or_equiv
_atom_site_adp_type
_atom_site_occupancy
_atom_site_symmetry_multiplicity
_atom_site_calc_flag
_atom_site_refinement_flags
Br1 Br 0.5000 0.595360(16) 0.45172(6) 0.01613(6) Uani 1 2 d S
O1 O 0.5000 0.85747(19) 0.2249(3) 0.0183(3) Uani 1 2 d S
O2 O 0.5000 0.69731(19) 0.9137(3) 0.0173(3) Uani 1 2 d S
H2 H 0.5000 0.7323 1.0313 0.026 Uiso 1 2 calc SR
C3 C 0.5000 0.7822(2) 0.7661(4) 0.0147(4) Uani 1 2 d S
H3 H 0.5000 0.8671 0.8083 0.018 Uiso 1 2 calc SR
C1 C 0.5000 0.8629(2) 0.4167(4) 0.0170(5) Uani 1 2 d S
H1 H 0.5000 0.9436 0.4779 0.020 Uiso 1 2 calc SR
C2 C 0.5000 0.7582(2) 0.5573(4) 0.0144(4) Uani 1 2 d S

loop_
_atom_site_aniso_label
_atom_site_aniso_U_11
_atom_site_aniso_U_22
_atom_site_aniso_U_33
_atom_site_aniso_U_23
_atom_site_aniso_U_13
_atom_site_aniso_U_12
Br1 0.02177(10) 0.01100(7) 0.01561(9) -0.00200(12) 0.000 0.000
O1 0.0260(9) 0.0166(7) 0.0124(7) 0.0007(6) 0.000 0.000
O2 0.0238(8) 0.0172(6) 0.0109(9) 0.0019(5) 0.000 0.000
C3 0.0170(10) 0.0132(7) 0.0139(9) 0.0000(6) 0.000 0.000
C1 0.0227(10) 0.0126(7) 0.0156(13) 0.0005(6) 0.000 0.000
C2 0.0181(10) 0.0113(7) 0.0136(9) -0.0002(6) 0.000 0.000

loop_
_atom_type_symbol
_atom_type_description
_atom_type_scat_dispersion_real
_atom_type_scat_dispersion_imag
_atom_type_scat_source
C C 0.0033 0.0016 'International Tables Vol C Tables 4.2.6.8 and 6.1.1.4'
H H 0.0000 0.0000 'International Tables Vol C Tables 4.2.6.8 and 6.1.1.4'
Br Br -0.2901 2.4595 'International Tables Vol C Tables 4.2.6.8 and 6.1.1.4'
O O 0.0106 0.0060 'International Tables Vol C Tables 4.2.6.8 and 6.1.1.4'

loop_
_geom_angle_atom_site_label_1
_geom_angle_atom_site_label_2
_geom_angle_atom_site_label_3
_geom_angle
C3 O2 H2 109.5
O2 C3 C2 125.1(2)
O2 C3 H3 117.4
C2 C3 H3 117.4
O1 C1 C2 126.0(2)
O1 C1 H1 117.0
C2 C1 H1 117.0
C3 C2 C1 117.8(2)
C3 C2 Br1 122.04(17)
C1 C2 Br1 120.20(17)

loop_
_geom_bond_atom_site_label_1
_geom_bond_atom_site_label_2
_geom_bond_distance
Br1 C2 1.873(2)
O1 C1 1.227(3)
O2 C3 1.311(3)
O2 H2 0.8400
C3 C2 1.358(3)
C3 H3 0.9500
C1 C2 1.438(3)
C1 H1 0.9500

loop_
_geom_torsion_atom_site_label_1
_geom_torsion_atom_site_label_2
_geom_torsion_atom_site_label_3
_geom_torsion_atom_site_label_4
_geom_torsion
O2 C3 C2 C1 180.000(1)
O2 C3 C2 Br1 0.000(2)
O1 C1 C2 C3 180.000(1)
O1 C1 C2 Br1 0.000(1)
